data_7003383
loop_
_publ_author_name
'Bould, Jonathan'
'Laromaine, Anna'
'Bullen, Neil J.'
'Vi\~nas, Clara'
'Thornton-Pett, Mark'
'Sillanp\"a\"a, Reijo'
'Kivek\"as, Raikko'
'Kennedy, John D.'
'Teixidor, Francesc'

_publ_section_title
;
 Borane reaction chemistry. Alkyne insertion reactions into
 boron-containing clusters. Products from the thermolysis of
 [6,9-(2-HC&#xE002;C--C5H4N)2-arachno-B10H12]
;
_journal_issue 12
_journal_name_full 'Dalton Transactions'
_journal_page_first 1552
_journal_page_last 1563
_journal_paper_doi 10.1039/b715845a
_journal_year 2008
_chemical_formula_moiety 'C14 H22 B10 N2'
_chemical_formula_sum 'C14 H22 B10 N2'
_chemical_formula_weight 326.44
_chemical_name_systematic
;
?
;
_space_group_IT_number 2
_symmetry_cell_setting triclinic
_symmetry_space_group_name_Hall '-P 1'
_symmetry_space_group_name_H-M 'P -1'
_atom_sites_solution_hydrogens geom
_atom_sites_solution_primary direct
_atom_sites_solution_secondary difmap
_audit_creation_method SHELXL-97
_cell_angle_alpha 91.653(5)
_cell_angle_beta 91.057(3)
_cell_angle_gamma 113.286(4)
_cell_formula_units_Z 2
_cell_length_a 7.4816(6)
_cell_length_b 7.6778(5)
_cell_length_c 17.3180(15)
_cell_measurement_reflns_used 19077
_cell_measurement_temperature 120(2)
_cell_measurement_theta_max 27.48
_cell_measurement_theta_min 2.91
_cell_volume 912.89(13)
_computing_cell_refinement
;
DENZO (Otwinowski and Minor, 1997
COLLECT (Hooft, 1998)
;
_computing_data_collection
;
DENZO (Otwinowski and Minor, 1997
COLLECT (Hooft, 1998)
;
_computing_data_reduction
;
DENZO (Otwinowski and Minor, 1997
COLLECT (Hooft, 1998)
;
_computing_molecular_graphics
;
Ortep-3 for Windows: L. J. Farrugia, J. Appl. Cryst (1997), 30, 565.
CorelDraw 11, Corel Corporation.
;
_computing_publication_material
;
CCDC (2003). enCIFer - a program for CIF editing. CCDC, 12 Union Road,
Cambridge, UK.
;
_computing_structure_refinement 'SHELXL-97 (Sheldrick, 1997)'
_computing_structure_solution 'SHELXS-97 (Sheldrick, 1997)'
_diffrn_ambient_temperature 120(2)
_diffrn_detector_area_resol_mean 9.091
_diffrn_measured_fraction_theta_full 0.988
_diffrn_measured_fraction_theta_max 0.988
_diffrn_measurement_device_type 'Enraf Nonius KappaCCD area detector'
_diffrn_measurement_method 'Phi and Omega scans to fill Ewald sphere'
_diffrn_radiation_monochromator graphite
_diffrn_radiation_probe x-ray
_diffrn_radiation_source 'Enraf Nonius FR591 rotating anode'
_diffrn_radiation_type MoK\a
_diffrn_radiation_wavelength 0.71073
_diffrn_reflns_av_R_equivalents 0.1469
_diffrn_reflns_av_sigmaI/netI 0.1208
_diffrn_reflns_limit_h_max 9
_diffrn_reflns_limit_h_min -9
_diffrn_reflns_limit_k_max 9
_diffrn_reflns_limit_k_min -9
_diffrn_reflns_limit_l_max 22
_diffrn_reflns_limit_l_min -22
_diffrn_reflns_number 19884
_diffrn_reflns_theta_full 27.39
_diffrn_reflns_theta_max 27.39
_diffrn_reflns_theta_min 3.08
_diffrn_standards_decay_% 0
_diffrn_standards_interval_count 0
_diffrn_standards_interval_time 0
_diffrn_standards_number 0
_exptl_absorpt_coefficient_mu 0.061
_exptl_absorpt_correction_T_max 0.9994
_exptl_absorpt_correction_T_min 0.9976
_exptl_absorpt_correction_type multi-scan
_exptl_absorpt_process_details
;
Using multiple and symmetry-related data measurements via the program
SORTAV
See R.H. Blessing, Acta Crysta (1995), A51, 33-38
;
_exptl_crystal_colour Orange-red
_exptl_crystal_density_diffrn 1.188
_exptl_crystal_density_method 'not measured'
_exptl_crystal_description plate
_exptl_crystal_F_000 340
_exptl_crystal_size_max 0.04
_exptl_crystal_size_mid 0.04
_exptl_crystal_size_min 0.01
_refine_diff_density_max 0.462
_refine_diff_density_min -0.298
_refine_diff_density_rms 0.053
_refine_ls_extinction_method none
_refine_ls_goodness_of_fit_ref 1.031
_refine_ls_hydrogen_treatment mixed
_refine_ls_matrix_type full
_refine_ls_number_parameters 268
_refine_ls_number_reflns 4101
_refine_ls_number_restraints 0
_refine_ls_restrained_S_all 1.031
_refine_ls_R_factor_all 0.1546
_refine_ls_R_factor_gt 0.0760
_refine_ls_shift/su_max 0.000
_refine_ls_shift/su_mean 0.000
_refine_ls_structure_factor_coef Fsqd
_refine_ls_weighting_details 'calc w=1/[\s^2^(Fo^2^)+(0.0799P)^2^+0.3029P] where P=(Fo^2^+2Fc^2^)/3'
_refine_ls_weighting_scheme calc
_refine_ls_wR_factor_gt 0.1647
_refine_ls_wR_factor_ref 0.1951
_reflns_number_gt 2238
_reflns_number_total 4101
_reflns_threshold_expression >2sigma(I)
_cod_data_source_file b715845a.txt
_cod_data_source_block jb283d41
_cod_original_cell_volume 912.89(12)
_cod_original_sg_symbol_H-M P-1
_cod_database_code 7003383

loop_
_symmetry_equiv_pos_as_xyz
'x, y, z'
'-x, -y, -z'

loop_
_atom_site_label
_atom_site_type_symbol
_atom_site_fract_x
_atom_site_fract_y
_atom_site_fract_z
_atom_site_U_iso_or_equiv
_atom_site_adp_type
_atom_site_occupancy
_atom_site_symmetry_multiplicity
_atom_site_calc_flag
_atom_site_refinement_flags
_atom_site_disorder_assembly
_atom_site_disorder_group
N9 N 0.0699(3) 0.7596(3) 0.06083(12) 0.0295(5) Uani 1 1 d . . .
N6 N 0.2702(3) 0.6053(3) 0.41952(13) 0.0317(6) Uani 1 1 d . . .
C92 C 0.1790(4) 0.8534(4) 0.00236(15) 0.0338(7) Uani 1 1 d . . .
H92 H 0.3129 0.9293 0.0130 0.041 Uiso 1 1 calc R . .
C93 C 0.1070(4) 0.8450(4) -0.07138(16) 0.0357(7) Uani 1 1 d . . .
H93 H 0.1893 0.9149 -0.1105 0.043 Uiso 1 1 calc R . .
C94 C -0.0859(4) 0.7342(4) -0.08838(16) 0.0351(7) Uani 1 1 d . . .
H94 H -0.1389 0.7263 -0.1393 0.042 Uiso 1 1 calc R . .
C95 C -0.2005(4) 0.6352(4) -0.03016(16) 0.0344(7) Uani 1 1 d . . .
H95 H -0.3339 0.5574 -0.0408 0.041 Uiso 1 1 calc R . .
C96 C -0.1218(4) 0.6485(3) 0.04420(15) 0.0286(6) Uani 1 1 d . . .
C97 C -0.2396(4) 0.5469(4) 0.10517(16) 0.0337(7) Uani 1 1 d . . .
C98 C -0.3466(5) 0.4579(4) 0.15273(18) 0.0406(8) Uani 1 1 d . . .
C61 C 0.3795(4) 0.7001(4) 0.48224(16) 0.0375(7) Uani 1 1 d . . .
H61 H 0.4662 0.8289 0.4781 0.045 Uiso 1 1 calc R . .
C62 C 0.3688(4) 0.6160(4) 0.55138(17) 0.0407(7) Uani 1 1 d . . .
H62 H 0.4473 0.6856 0.5946 0.049 Uiso 1 1 calc R . .
C63 C 0.2414(4) 0.4264(4) 0.55813(17) 0.0418(8) Uani 1 1 d . . .
H63 H 0.2313 0.3662 0.6060 0.050 Uiso 1 1 calc R . .
C64 C 0.1321(4) 0.3295(4) 0.49514(17) 0.0397(7) Uani 1 1 d . . .
H64 H 0.0463 0.2002 0.4988 0.048 Uiso 1 1 calc R . .
C66 C 0.0386(4) 0.3453(4) 0.35323(17) 0.0406(7) Uani 1 1 d . . .
H66 H -0.0538 0.1977 0.3453 0.049 Uiso 1 1 d R . .
C65 C 0.1453(4) 0.4186(4) 0.42551(16) 0.0335(7) Uani 1 1 d . . .
C67 C 0.0908(4) 0.4825(4) 0.29985(17) 0.0385(7) Uani 1 1 d . . .
B1 B 0.3317(5) 1.0575(4) 0.27079(18) 0.0318(7) Uani 1 1 d . . .
H1 H 0.3644 1.2088 0.2886 0.038 Uiso 1 1 calc R . .
B2 B 0.4114(5) 0.9100(4) 0.32512(19) 0.0331(7) Uani 1 1 d . . .
H2 H 0.5026 0.9708 0.3790 0.040 Uiso 1 1 calc R . .
B3 B 0.5182(5) 0.9819(5) 0.23592(18) 0.0327(7) Uani 1 1 d . . .
H3 H 0.6735 1.0828 0.2307 0.039 Uiso 1 1 calc R . .
B4 B 0.3268(5) 0.9801(4) 0.17384(18) 0.0314(7) Uani 1 1 d . . .
H4 H 0.3602 1.0870 0.1278 0.038 Uiso 1 1 calc R . .
B5 B 0.1633(5) 0.8729(5) 0.32349(19) 0.0350(8) Uani 1 1 d . . .
B6 B 0.2516(5) 0.6735(4) 0.33581(18) 0.0324(7) Uani 1 1 d . . .
B7 B 0.4643(5) 0.7482(5) 0.26690(19) 0.0346(8) Uani 1 1 d . . .
B8 B 0.4103(5) 0.7971(5) 0.16432(19) 0.0338(7) Uani 1 1 d . . .
B9 B 0.1522(5) 0.7639(5) 0.14471(19) 0.0316(7) Uani 1 1 d . . .
B10 B 0.1076(5) 0.9188(4) 0.22155(19) 0.0340(8) Uani 1 1 d . . .
H8 H 0.498(4) 0.773(3) 0.1178(14) 0.028(7) Uiso 1 1 d . . .
H5 H 0.097(4) 0.914(4) 0.3727(16) 0.037(7) Uiso 1 1 d . . .
H10 H -0.006(4) 0.969(4) 0.2114(15) 0.034(7) Uiso 1 1 d . . .
H7 H 0.584(4) 0.702(4) 0.2803(16) 0.042(8) Uiso 1 1 d . . .
H9 H 0.051(5) 0.627(4) 0.1724(18) 0.064(10) Uiso 1 1 d . . .
H98 H -0.442(5) 0.372(5) 0.193(2) 0.074(11) Uiso 1 1 d . . .
H78 H 0.349(4) 0.654(4) 0.2061(16) 0.042(8) Uiso 1 1 d . . .
H510 H 0.042(4) 0.777(4) 0.2692(16) 0.040(8) Uiso 1 1 d . . .
H67 H 0.0088 0.4414 0.2444 0.074(11) Uiso 1 1 d . . .

loop_
_atom_site_aniso_label
_atom_site_aniso_U_11
_atom_site_aniso_U_22
_atom_site_aniso_U_33
_atom_site_aniso_U_23
_atom_site_aniso_U_13
_atom_site_aniso_U_12
N9 0.0262(13) 0.0293(11) 0.0315(13) 0.0056(10) 0.0012(10) 0.0089(10)
N6 0.0291(13) 0.0347(12) 0.0335(13) 0.0065(10) 0.0001(10) 0.0147(10)
C92 0.0305(16) 0.0366(15) 0.0319(16) 0.0089(12) 0.0023(13) 0.0101(13)
C93 0.0370(17) 0.0345(15) 0.0329(16) 0.0040(12) 0.0012(13) 0.0111(13)
C94 0.0409(18) 0.0363(15) 0.0311(16) 0.0006(12) -0.0032(13) 0.0186(14)
C95 0.0295(16) 0.0336(15) 0.0384(17) -0.0033(12) -0.0063(13) 0.0114(13)
C96 0.0252(15) 0.0268(13) 0.0335(16) 0.0005(11) 0.0033(12) 0.0100(12)
C97 0.0301(16) 0.0311(14) 0.0369(17) 0.0011(13) 0.0013(13) 0.0089(13)
C98 0.0362(18) 0.0378(16) 0.0435(19) 0.0092(15) -0.0024(15) 0.0096(14)
C61 0.0358(17) 0.0398(16) 0.0354(17) 0.0067(13) -0.0038(14) 0.0133(14)
C62 0.0410(18) 0.0471(17) 0.0325(17) 0.0070(13) -0.0037(13) 0.0158(15)
C63 0.0440(19) 0.0514(19) 0.0362(18) 0.0185(14) 0.0079(14) 0.0242(16)
C64 0.0390(18) 0.0399(16) 0.0404(18) 0.0100(14) 0.0062(14) 0.0151(14)
C66 0.0375(18) 0.0382(16) 0.0428(18) 0.0015(14) 0.0008(14) 0.0116(14)
C65 0.0314(16) 0.0370(15) 0.0358(17) 0.0093(12) 0.0046(13) 0.0167(13)
C67 0.0395(18) 0.0403(16) 0.0349(17) 0.0063(13) 0.0015(14) 0.0147(14)
B1 0.0340(18) 0.0333(16) 0.0270(17) 0.0085(13) 0.0037(14) 0.0117(14)
B2 0.0308(18) 0.0333(17) 0.0309(18) 0.0062(13) 0.0016(14) 0.0075(14)
B3 0.0263(17) 0.0414(18) 0.0277(17) 0.0043(14) -0.0010(14) 0.0104(14)
B4 0.0265(17) 0.0340(17) 0.0297(17) 0.0050(13) 0.0011(13) 0.0075(14)
B5 0.037(2) 0.0363(18) 0.0323(19) 0.0092(15) 0.0070(15) 0.0146(15)
B6 0.0331(18) 0.0364(17) 0.0284(17) 0.0109(13) -0.0007(14) 0.0138(15)
B7 0.0318(18) 0.0405(18) 0.0320(18) 0.0024(14) -0.0049(14) 0.0152(15)
B8 0.0300(18) 0.0402(18) 0.0317(18) 0.0041(14) -0.0021(14) 0.0144(15)
B9 0.0250(17) 0.0363(17) 0.0314(17) 0.0055(14) -0.0054(13) 0.0100(14)
B10 0.0309(18) 0.0345(17) 0.0376(19) 0.0136(14) 0.0039(14) 0.0130(15)

loop_
_atom_type_symbol
_atom_type_description
_atom_type_scat_dispersion_real
_atom_type_scat_dispersion_imag
_atom_type_scat_source
C C 0.0033 0.0016 'International Tables Vol C Tables 4.2.6.8 and 6.1.1.4'
H H 0.0000 0.0000 'International Tables Vol C Tables 4.2.6.8 and 6.1.1.4'
N N 0.0061 0.0033 'International Tables Vol C Tables 4.2.6.8 and 6.1.1.4'
B B 0.0013 0.0007 'International Tables Vol C Tables 4.2.6.8 and 6.1.1.4'

loop_
_geom_angle_atom_site_label_1
_geom_angle_atom_site_label_2
_geom_angle_atom_site_label_3
_geom_angle
_geom_angle_site_symmetry_1
_geom_angle_site_symmetry_3
_geom_angle_publ_flag
C92 N9 C96 117.5(2) . . ?
C92 N9 B9 123.8(2) . . ?
C96 N9 B9 118.7(2) . . ?
C61 N6 C65 119.0(2) . . ?
C61 N6 B6 130.9(2) . . ?
C65 N6 B6 110.0(2) . . ?
N9 C92 C93 123.4(3) . . ?
N9 C92 H92 118.3 . . ?
C93 C92 H92 118.3 . . ?
C92 C93 C94 119.4(3) . . ?
C92 C93 H93 120.3 . . ?
C94 C93 H93 120.3 . . ?
C95 C94 C93 118.6(3) . . ?
C95 C94 H94 120.7 . . ?
C93 C94 H94 120.7 . . ?
C94 C95 C96 120.3(3) . . ?
C94 C95 H95 119.9 . . ?
C96 C95 H95 119.9 . . ?
N9 C96 C95 120.9(2) . . ?
N9 C96 C97 118.4(2) . . ?
C95 C96 C97 120.7(2) . . ?
C98 C97 C96 176.0(3) . . ?
C97 C98 H98 176.5(19) . . ?
N6 C61 C62 121.9(3) . . ?
N6 C61 H61 119.1 . . ?
C62 C61 H61 119.1 . . ?
C61 C62 C63 119.5(3) . . ?
C61 C62 H62 120.3 . . ?
C63 C62 H62 120.3 . . ?
C64 C63 C62 119.0(3) . . ?
C64 C63 H63 120.5 . . ?
C62 C63 H63 120.5 . . ?
C63 C64 C65 120.4(3) . . ?
C63 C64 H64 119.8 . . ?
C65 C64 H64 119.8 . . ?
C67 C66 C65 110.5(3) . . ?
C67 C66 H66 128.5 . . ?
C65 C66 H66 120.6 . . ?
N6 C65 C64 120.2(3) . . ?
N6 C65 C66 110.4(2) . . ?
C64 C65 C66 129.4(3) . . ?
C66 C67 B6 110.2(2) . . ?
C66 C67 H67 115.2(3) . . ?
B6 C67 H67 134.5(2) . . ?
B4 B1 B2 105.4(2) . . ?
B4 B1 B5 109.7(2) . . ?
B2 B1 B5 59.89(18) . . ?
B4 B1 B10 59.24(18) . . ?
B2 B1 B10 109.7(2) . . ?
B5 B1 B10 64.07(19) . . ?
B4 B1 B3 59.30(17) . . ?
B2 B1 B3 58.69(17) . . ?
B5 B1 B3 108.9(2) . . ?
B10 B1 B3 108.6(2) . . ?
B4 B1 H1 123.0 . . ?
B2 B1 H1 123.0 . . ?
B5 B1 H1 119.4 . . ?
B10 B1 H1 119.7 . . ?
B3 B1 H1 122.2 . . ?
B7 B2 B6 66.44(19) . . ?
B7 B2 B3 61.06(19) . . ?
B6 B2 B3 119.8(2) . . ?
B7 B2 B1 112.4(2) . . ?
B6 B2 B1 118.8(2) . . ?
B3 B2 B1 62.26(18) . . ?
B7 B2 B5 114.2(2) . . ?
B6 B2 B5 65.72(18) . . ?
B3 B2 B5 112.2(2) . . ?
B1 B2 B5 60.34(17) . . ?
B7 B2 H2 118.6 . . ?
B6 B2 H2 111.4 . . ?
B3 B2 H2 118.1 . . ?
B1 B2 H2 118.7 . . ?
B5 B2 H2 119.3 . . ?
B2 B3 B4 105.3(2) . . ?
B2 B3 B8 110.0(2) . . ?
B4 B3 B8 59.25(17) . . ?
B2 B3 B7 59.25(18) . . ?
B4 B3 B7 109.3(2) . . ?
B8 B3 B7 64.45(19) . . ?
B2 B3 B1 59.04(17) . . ?
B4 B3 B1 58.75(17) . . ?
B8 B3 B1 108.4(2) . . ?
B7 B3 B1 108.3(2) . . ?
B2 B3 H3 122.9 . . ?
B4 B3 H3 123.3 . . ?
B8 B3 H3 119.4 . . ?
B7 B3 H3 119.8 . . ?
B1 B3 H3 122.4 . . ?
B9 B4 B10 65.82(19) . . ?
B9 B4 B8 65.25(18) . . ?
B10 B4 B8 114.6(2) . . ?
B9 B4 B1 118.2(2) . . ?
B10 B4 B1 60.85(19) . . ?
B8 B4 B1 112.2(2) . . ?
B9 B4 B3 117.5(2) . . ?
B10 B4 B3 112.1(2) . . ?
B8 B4 B3 60.57(18) . . ?
B1 B4 B3 61.96(18) . . ?
B9 B4 H4 112.8 . . ?
B10 B4 H4 118.5 . . ?
B8 B4 H4 118.9 . . ?
B1 B4 H4 118.6 . . ?
B3 B4 H4 119.1 . . ?
B2 B5 B1 59.77(18) . . ?
B2 B5 B10 105.0(2) . . ?
B1 B5 B10 58.12(17) . . ?
B2 B5 B6 56.89(17) . . ?
B1 B5 B6 110.5(2) . . ?
B10 B5 B6 116.3(2) . . ?
B2 B5 H5 122.1(14) . . ?
B1 B5 H5 117.3(14) . . ?
B10 B5 H5 121.1(14) . . ?
B6 B5 H5 118.3(14) . . ?
B2 B5 H510 123.2(12) . . ?
B1 B5 H510 100.7(12) . . ?
B10 B5 H510 44.5(12) . . ?
B6 B5 H510 91.4(12) . . ?
H5 B5 H510 114.3(19) . . ?
N6 B6 C67 98.9(2) . . ?
N6 B6 B2 111.6(2) . . ?
C67 B6 B2 149.6(2) . . ?
N6 B6 B5 119.3(2) . . ?
C67 B6 B5 108.6(2) . . ?
B2 B6 B5 57.38(17) . . ?
N6 B6 B7 121.8(2) . . ?
C67 B6 B7 106.6(2) . . ?
B2 B6 B7 56.60(17) . . ?
B5 B6 B7 100.77(19) . . ?
B2 B7 B3 59.69(18) . . ?
B2 B7 B8 105.1(2) . . ?
B3 B7 B8 57.76(17) . . ?
B2 B7 B6 56.96(17) . . ?
B3 B7 B6 110.4(2) . . ?
B8 B7 B6 116.7(2) . . ?
B2 B7 H7 123.5(15) . . ?
B3 B7 H7 120.2(15) . . ?
B8 B7 H7 121.2(15) . . ?
B6 B7 H7 116.8(14) . . ?
B2 B7 H78 122.0(12) . . ?
B3 B7 H78 97.6(12) . . ?
B8 B7 H78 41.9(12) . . ?
B6 B7 H78 92.8(12) . . ?
H7 B7 H78 114.1(19) . . ?
B4 B8 B3 60.18(18) . . ?
B4 B8 B9 56.29(17) . . ?
B3 B8 B9 109.4(2) . . ?
B4 B8 B7 104.9(2) . . ?
B3 B8 B7 57.80(17) . . ?
B9 B8 B7 114.3(2) . . ?
B4 B8 H8 128.0(12) . . ?
B3 B8 H8 120.8(13) . . ?
B9 B8 H8 120.7(13) . . ?
B7 B8 H8 118.0(13) . . ?
B4 B8 H78 121.8(13) . . ?
B3 B8 H78 100.6(13) . . ?
B9 B8 H78 88.8(13) . . ?
B7 B8 H78 45.1(12) . . ?
H8 B8 H78 109.4(18) . . ?
N9 B9 B4 113.4(2) . . ?
N9 B9 B8 121.8(2) . . ?
B4 B9 B8 58.46(17) . . ?
N9 B9 B10 119.0(2) . . ?
B4 B9 B10 58.02(18) . . ?
B8 B9 B10 103.7(2) . . ?
N9 B9 H9 106.9(16) . . ?
B4 B9 H9 138.1(16) . . ?
B8 B9 H9 108.8(16) . . ?
B10 B9 H9 92.5(16) . . ?
B4 B10 B1 59.90(18) . . ?
B4 B10 B9 56.16(17) . . ?
B1 B10 B9 109.0(2) . . ?
B4 B10 B5 105.3(2) . . ?
B1 B10 B5 57.81(17) . . ?
B9 B10 B5 115.1(2) . . ?
B4 B10 H10 127.8(14) . . ?
B1 B10 H10 123.1(14) . . ?
B9 B10 H10 118.7(14) . . ?
B5 B10 H10 118.8(14) . . ?
B4 B10 H510 123.4(12) . . ?
B1 B10 H510 99.0(12) . . ?
B9 B10 H510 92.0(12) . . ?
B5 B10 H510 43.0(12) . . ?
H10 B10 H510 108.1(18) . . ?

loop_
_geom_bond_atom_site_label_1
_geom_bond_atom_site_label_2
_geom_bond_distance
_geom_bond_site_symmetry_2
_geom_bond_publ_flag
N9 C92 1.348(3) . ?
N9 C96 1.368(3) . ?
N9 B9 1.561(4) . ?
N6 C61 1.352(3) . ?
N6 C65 1.375(3) . ?
N6 B6 1.578(4) . ?
C92 C93 1.367(4) . ?
C92 H92 0.9500 . ?
C93 C94 1.376(4) . ?
C93 H93 0.9500 . ?
C94 C95 1.375(4) . ?
C94 H94 0.9500 . ?
C95 C96 1.390(4) . ?
C95 H95 0.9500 . ?
C96 C97 1.427(4) . ?
C97 C98 1.188(4) . ?
C98 H98 1.05(4) . ?
C61 C62 1.365(4) . ?
C61 H61 0.9500 . ?
C62 C63 1.399(4) . ?
C62 H62 0.9500 . ?
C63 C64 1.360(4) . ?
C63 H63 0.9500 . ?
C64 C65 1.389(4) . ?
C64 H64 0.9500 . ?
C66 C67 1.364(4) . ?
C66 C65 1.445(4) . ?
C66 H66 1.0721 . ?
C67 B6 1.584(4) . ?
C67 H67 1.098(3) . ?
B1 B4 1.760(4) . ?
B1 B2 1.760(4) . ?
B1 B5 1.770(4) . ?
B1 B10 1.776(5) . ?
B1 B3 1.817(5) . ?
B1 H1 1.1200 . ?
B2 B7 1.746(5) . ?
B2 B6 1.753(4) . ?
B2 B3 1.754(4) . ?
B2 B5 1.762(5) . ?
B2 H2 1.1200 . ?
B3 B4 1.770(4) . ?
B3 B8 1.777(5) . ?
B3 B7 1.778(4) . ?
B3 H3 1.1200 . ?
B4 B9 1.711(4) . ?
B4 B10 1.748(5) . ?
B4 B8 1.753(4) . ?
B4 H4 1.1200 . ?
B5 B10 1.881(4) . ?
B5 B6 1.907(4) . ?
B5 H5 1.09(3) . ?
B5 H510 1.28(3) . ?
B6 B7 1.917(5) . ?
B7 B8 1.895(5) . ?
B7 H7 1.11(3) . ?
B7 H78 1.34(3) . ?
B8 B9 1.868(4) . ?
B8 H8 1.11(3) . ?
B8 H78 1.27(3) . ?
B9 B10 1.880(5) . ?
B9 H9 1.15(3) . ?
B10 H10 1.08(3) . ?
B10 H510 1.32(3) . ?
